data_4335689
loop_
_publ_author_name
'Brian M. Barry'
'Diane A. Dickie'
'Luke J. Murphy'
'Jason A. C. Clyburne'
'Richard A. Kemp'

_publ_section_title
;
 NH/PH Isomerization and a Lewis Pair for Carbon Dioxide Capture
;
_journal_name_full 'Inorganic Chemistry'
_journal_page_first 8312
_journal_page_last 8314
_journal_paper_doi 10.1021/ic401498r
_journal_volume 52
_journal_year 2013
_chemical_formula_sum 'C33 H35 B F14 N P2'
_chemical_formula_weight 784.37
_space_group_IT_number 2
_symmetry_cell_setting triclinic
_symmetry_space_group_name_Hall '-P 1'
_symmetry_space_group_name_H-M 'P -1'
_atom_sites_solution_hydrogens geom
_atom_sites_solution_primary direct
_atom_sites_solution_secondary difmap
_audit_creation_method SHELXL-97
_cell_angle_alpha 86.354(8)
_cell_angle_beta 80.955(8)
_cell_angle_gamma 74.527(8)
_cell_formula_units_Z 2
_cell_length_a 9.9153(15)
_cell_length_b 13.034(2)
_cell_length_c 13.889(2)
_cell_measurement_reflns_used 3714
_cell_measurement_temperature 173(2)
_cell_measurement_theta_max 23.70
_cell_measurement_theta_min 2.43
_cell_volume 1707.9(4)
_computing_cell_refinement 'Bruker SAINT'
_computing_data_collection 'Bruker APEX2'
_computing_data_reduction 'Bruker SAINT'
_computing_molecular_graphics 'Bruker SHELXTL'
_computing_publication_material 'Bruker SHELXTL'
_computing_structure_refinement 'SHELXL-97 (Sheldrick, 2008)'
_computing_structure_solution 'SHELXS-97 (Sheldrick, 2008)'
_diffrn_ambient_temperature 173(2)
_diffrn_measured_fraction_theta_full 0.974
_diffrn_measured_fraction_theta_max 0.974
_diffrn_measurement_device_type 'Bruker APEX-II CCD'
_diffrn_measurement_method '\f and \w scans'
_diffrn_radiation_monochromator graphite
_diffrn_radiation_source 'fine-focus sealed tube'
_diffrn_radiation_type MoK\a
_diffrn_radiation_wavelength 0.71073
_diffrn_reflns_av_R_equivalents 0.0643
_diffrn_reflns_av_sigmaI/netI 0.0521
_diffrn_reflns_limit_h_max 12
_diffrn_reflns_limit_h_min -11
_diffrn_reflns_limit_k_max 16
_diffrn_reflns_limit_k_min -15
_diffrn_reflns_limit_l_max 16
_diffrn_reflns_limit_l_min 0
_diffrn_reflns_number 8567
_diffrn_reflns_theta_full 25.87
_diffrn_reflns_theta_max 25.87
_diffrn_reflns_theta_min 1.49
_exptl_absorpt_coefficient_mu 0.231
_exptl_absorpt_correction_T_max 0.9575
_exptl_absorpt_correction_T_min 0.8933
_exptl_absorpt_correction_type multi-scan
_exptl_absorpt_process_details 'Bruker, TWINABS'
_exptl_crystal_colour colourless
_exptl_crystal_density_diffrn 1.525
_exptl_crystal_description block
_exptl_crystal_F_000 802
_exptl_crystal_size_max 0.50
_exptl_crystal_size_mid 0.34
_exptl_crystal_size_min 0.19
_refine_diff_density_max 0.389
_refine_diff_density_min -0.455
_refine_diff_density_rms 0.090
_refine_ls_extinction_method none
_refine_ls_goodness_of_fit_ref 1.048
_refine_ls_hydrogen_treatment constr
_refine_ls_matrix_type full
_refine_ls_number_parameters 470
_refine_ls_number_reflns 6448
_refine_ls_number_restraints 0
_refine_ls_restrained_S_all 1.048
_refine_ls_R_factor_all 0.0765
_refine_ls_R_factor_gt 0.0515
_refine_ls_shift/su_max 0.000
_refine_ls_shift/su_mean 0.000
_refine_ls_structure_factor_coef Fsqd
_refine_ls_weighting_details 'calc w=1/[\s^2^(Fo^2^)+(0.0993P)^2^+0.1042P] where P=(Fo^2^+2Fc^2^)/3'
_refine_ls_weighting_scheme calc
_refine_ls_wR_factor_gt 0.1445
_refine_ls_wR_factor_ref 0.1624
_reflns_number_gt 4854
_reflns_number_total 6448
_reflns_threshold_expression >2sigma(I)
_cod_data_source_file ic401498r_si_002_4.cif
_cod_data_source_block 5C6H14
_cod_depositor_comments
;
The following automatic conversions were performed:

data name '_iucr_refine_instruction_details' was replaced with
'_iucr_refine_instructions_details' as specified in the replacement
file 'data/replacement-values/replacement_tags.lst'.

Automatic conversion script
Id: cif_correct_tags 9268 2022-04-12 08:56:07Z antanas 
;
_cod_original_cell_volume 1707.9(5)
_cod_database_code 4335689

loop_
_symmetry_equiv_pos_as_xyz
'x, y, z'
'-x, -y, -z'

loop_
_atom_site_label
_atom_site_type_symbol
_atom_site_fract_x
_atom_site_fract_y
_atom_site_fract_z
_atom_site_U_iso_or_equiv
_atom_site_adp_type
_atom_site_occupancy
_atom_site_symmetry_multiplicity
_atom_site_calc_flag
_atom_site_refinement_flags
P1 P 0.29464(7) 0.76762(6) 0.14466(5) 0.0161(2) Uani 1 1 d .
P2 P 0.38051(7) 0.61322(6) 0.29901(5) 0.0161(2) Uani 1 1 d .
N1 N 0.4010(2) 0.67724(19) 0.20061(17) 0.0194(6) Uani 1 1 d .
B1 B 0.0903(3) 0.7892(3) 0.2117(2) 0.0162(7) Uani 1 1 d .
C1 C 0.3532(3) 0.8912(2) 0.1412(2) 0.0234(7) Uani 1 1 d .
H1 H 0.3089 0.9258 0.2048 0.028 Uiso 1 1 calc R
C2 C 0.2951(4) 0.9719(3) 0.0633(3) 0.0359(9) Uani 1 1 d .
H2A H 0.3218 1.0382 0.0694 0.054 Uiso 1 1 calc R
H2B H 0.1918 0.9865 0.0720 0.054 Uiso 1 1 calc R
H2C H 0.3346 0.9429 -0.0015 0.054 Uiso 1 1 calc R
C3 C 0.5122(3) 0.8735(3) 0.1390(2) 0.0307(8) Uani 1 1 d .
H3A H 0.5613 0.8517 0.0737 0.046 Uiso 1 1 calc R
H3B H 0.5456 0.8176 0.1869 0.046 Uiso 1 1 calc R
H3C H 0.5316 0.9398 0.1551 0.046 Uiso 1 1 calc R
C4 C 0.3311(3) 0.7200(3) 0.0176(2) 0.0236(7) Uani 1 1 d .
H4 H 0.2640 0.7699 -0.0215 0.028 Uiso 1 1 calc R
C5 C 0.3104(3) 0.6088(3) 0.0135(2) 0.0298(8) Uani 1 1 d .
H5A H 0.3243 0.5880 -0.0546 0.045 Uiso 1 1 calc R
H5B H 0.2143 0.6088 0.0440 0.045 Uiso 1 1 calc R
H5C H 0.3792 0.5582 0.0485 0.045 Uiso 1 1 calc R
C6 C 0.4821(3) 0.7168(3) -0.0297(2) 0.0355(9) Uani 1 1 d .
H6A H 0.5490 0.6747 0.0119 0.053 Uiso 1 1 calc R
H6B H 0.4933 0.7895 -0.0375 0.053 Uiso 1 1 calc R
H6C H 0.5008 0.6842 -0.0937 0.053 Uiso 1 1 calc R
C7 C 0.5034(3) 0.6306(2) 0.3773(2) 0.0211(7) Uani 1 1 d .
H7 H 0.5039 0.5781 0.4330 0.025 Uiso 1 1 calc R
C8 C 0.4591(3) 0.7423(3) 0.4178(2) 0.0307(8) Uani 1 1 d .
H8A H 0.5287 0.7505 0.4576 0.046 Uiso 1 1 calc R
H8B H 0.3662 0.7536 0.4582 0.046 Uiso 1 1 calc R
H8C H 0.4538 0.7947 0.3638 0.046 Uiso 1 1 calc R
C9 C 0.6516(3) 0.6078(3) 0.3187(2) 0.0277(8) Uani 1 1 d .
H9A H 0.6529 0.6596 0.2645 0.042 Uiso 1 1 calc R
H9B H 0.6775 0.5358 0.2930 0.042 Uiso 1 1 calc R
H9C H 0.7194 0.6135 0.3611 0.042 Uiso 1 1 calc R
C10 C 0.4204(3) 0.4713(2) 0.2725(2) 0.0202(7) Uani 1 1 d .
H10 H 0.4900 0.4605 0.2112 0.024 Uiso 1 1 calc R
C11 C 0.2890(3) 0.4439(3) 0.2485(2) 0.0262(7) Uani 1 1 d .
H11A H 0.3160 0.3726 0.2211 0.039 Uiso 1 1 calc R
H11B H 0.2457 0.4961 0.2009 0.039 Uiso 1 1 calc R
H11C H 0.2209 0.4455 0.3081 0.039 Uiso 1 1 calc R
C12 C 0.4881(4) 0.3902(3) 0.3472(3) 0.0354(9) Uani 1 1 d .
H12A H 0.4192 0.3904 0.4061 0.053 Uiso 1 1 calc R
H12B H 0.5707 0.4092 0.3639 0.053 Uiso 1 1 calc R
H12C H 0.5178 0.3191 0.3193 0.053 Uiso 1 1 calc R
C13 C 0.0075(3) 0.7456(2) 0.1352(2) 0.0183(7) Uani 1 1 d .
C14 C -0.0419(3) 0.6550(2) 0.1488(2) 0.0209(7) Uani 1 1 d .
C15 C -0.0999(3) 0.6156(3) 0.0797(2) 0.0261(7) Uani 1 1 d .
C16 C -0.1083(3) 0.6661(3) -0.0094(2) 0.0300(8) Uani 1 1 d .
C17 C -0.0603(3) 0.7555(3) -0.0276(2) 0.0285(8) Uani 1 1 d .
C18 C -0.0059(3) 0.7931(2) 0.0438(2) 0.0223(7) Uani 1 1 d .
C19 C 0.0200(3) 0.9149(2) 0.2433(2) 0.0184(7) Uani 1 1 d .
C20 C -0.0991(3) 0.9852(2) 0.2137(2) 0.0216(7) Uani 1 1 d .
C21 C -0.1551(3) 1.0883(2) 0.2464(2) 0.0256(8) Uani 1 1 d .
C22 C -0.0995(3) 1.1252(3) 0.3165(3) 0.0317(8) Uani 1 1 d .
C23 C 0.0142(3) 1.0580(3) 0.3533(2) 0.0289(8) Uani 1 1 d .
C24 C 0.0703(3) 0.9580(2) 0.3155(2) 0.0211(7) Uani 1 1 d .
C25 C 0.0876(3) 0.7218(2) 0.3173(2) 0.0155(6) Uani 1 1 d .
C26 C -0.0449(3) 0.7374(2) 0.3736(2) 0.0182(7) Uani 1 1 d .
C27 C -0.0715(3) 0.6936(2) 0.4650(2) 0.0217(7) Uani 1 1 d .
C28 C 0.0391(3) 0.6307(3) 0.5074(2) 0.0226(7) Uani 1 1 d .
C29 C 0.1715(3) 0.6119(2) 0.4547(2) 0.0199(7) Uani 1 1 d .
C30 C 0.2007(3) 0.6541(2) 0.3615(2) 0.0160(6) Uani 1 1 d .
C31 C -0.4006(4) 0.8857(3) 0.6972(3) 0.0498(11) Uani 1 1 d .
H31A H -0.3358 0.8226 0.6653 0.075 Uiso 1 1 calc R
H31B H -0.4486 0.8644 0.7594 0.075 Uiso 1 1 calc R
H31C H -0.3471 0.9357 0.7091 0.075 Uiso 1 1 calc R
C32 C -0.5088(4) 0.9386(3) 0.6323(3) 0.0457(10) Uani 1 1 d .
H32A H -0.5743 1.0017 0.6655 0.055 Uiso 1 1 calc R
H32B H -0.5650 0.8884 0.6231 0.055 Uiso 1 1 calc R
C33 C -0.4454(4) 0.9737(3) 0.5320(3) 0.0374(9) Uani 1 1 d .
H33A H -0.3894 1.0240 0.5410 0.045 Uiso 1 1 calc R
H33B H -0.3801 0.9107 0.4986 0.045 Uiso 1 1 calc R
F1 F -0.03284(17) 0.59535(14) 0.23180(12) 0.0257(4) Uani 1 1 d .
F2 F -0.1447(2) 0.52654(16) 0.09840(15) 0.0401(5) Uani 1 1 d .
F3 F -0.1603(2) 0.62668(18) -0.07848(15) 0.0475(6) Uani 1 1 d .
F4 F -0.0639(2) 0.80387(17) -0.11633(13) 0.0414(5) Uani 1 1 d .
F5 F 0.04054(17) 0.88135(14) 0.01952(12) 0.0271(4) Uani 1 1 d .
F6 F -0.17327(17) 0.95564(14) 0.15136(13) 0.0298(5) Uani 1 1 d .
F7 F -0.26733(19) 1.15233(15) 0.20971(14) 0.0382(5) Uani 1 1 d .
F8 F -0.1546(2) 1.22422(15) 0.35042(16) 0.0497(6) Uani 1 1 d .
F9 F 0.0692(2) 1.09126(16) 0.42466(15) 0.0425(5) Uani 1 1 d .
F10 F 0.18186(17) 0.89681(14) 0.35661(12) 0.0254(4) Uani 1 1 d .
F11 F -0.16091(16) 0.79647(14) 0.33696(12) 0.0267(4) Uani 1 1 d .
F12 F -0.20355(17) 0.71102(15) 0.51328(13) 0.0331(5) Uani 1 1 d .
F13 F 0.01663(19) 0.58671(16) 0.59642(13) 0.0370(5) Uani 1 1 d .
F14 F 0.27812(17) 0.54757(15) 0.49782(13) 0.0327(5) Uani 1 1 d .

loop_
_atom_site_aniso_label
_atom_site_aniso_U_11
_atom_site_aniso_U_22
_atom_site_aniso_U_33
_atom_site_aniso_U_23
_atom_site_aniso_U_13
_atom_site_aniso_U_12
P1 0.0149(4) 0.0175(4) 0.0152(4) 0.0004(3) -0.0012(3) -0.0035(3)
P2 0.0129(4) 0.0176(4) 0.0168(4) 0.0005(3) -0.0020(3) -0.0026(3)
N1 0.0132(12) 0.0237(15) 0.0178(14) 0.0026(11) 0.0026(9) -0.0024(10)
B1 0.0153(16) 0.0171(18) 0.0157(18) 0.0000(13) -0.0022(13) -0.0034(13)
C1 0.0230(16) 0.0237(18) 0.0245(18) 0.0006(13) -0.0005(13) -0.0102(13)
C2 0.0350(19) 0.0218(19) 0.051(2) 0.0112(16) -0.0076(16) -0.0089(15)
C3 0.0282(18) 0.033(2) 0.035(2) 0.0068(15) -0.0033(14) -0.0169(15)
C4 0.0211(16) 0.0299(19) 0.0172(17) -0.0001(13) -0.0014(12) -0.0032(13)
C5 0.0236(17) 0.037(2) 0.027(2) -0.0109(15) 0.0026(13) -0.0057(15)
C6 0.0344(19) 0.046(2) 0.025(2) -0.0087(16) 0.0120(15) -0.0147(17)
C7 0.0184(15) 0.0241(18) 0.0213(18) 0.0027(13) -0.0047(12) -0.0061(13)
C8 0.0302(18) 0.031(2) 0.034(2) -0.0048(15) -0.0141(15) -0.0081(15)
C9 0.0156(15) 0.036(2) 0.033(2) 0.0060(15) -0.0052(13) -0.0093(14)
C10 0.0189(15) 0.0171(16) 0.0214(17) -0.0010(12) -0.0010(12) -0.0001(12)
C11 0.0254(17) 0.0237(18) 0.0302(19) -0.0033(14) -0.0048(13) -0.0065(13)
C12 0.044(2) 0.0223(19) 0.040(2) 0.0030(15) -0.0170(17) -0.0036(15)
C13 0.0119(14) 0.0227(17) 0.0190(17) -0.0025(12) -0.0016(11) -0.0024(12)
C14 0.0143(15) 0.0258(18) 0.0209(18) -0.0048(13) 0.0000(12) -0.0026(13)
C15 0.0204(16) 0.0240(19) 0.035(2) -0.0118(15) 0.0012(13) -0.0079(13)
C16 0.0214(17) 0.043(2) 0.028(2) -0.0133(16) -0.0081(14) -0.0067(15)
C17 0.0245(17) 0.038(2) 0.0201(19) -0.0036(15) -0.0070(13) -0.0014(15)
C18 0.0173(15) 0.0229(18) 0.0255(18) 0.0006(13) -0.0044(13) -0.0028(13)
C19 0.0172(15) 0.0196(17) 0.0172(17) 0.0018(12) -0.0012(12) -0.0042(12)
C20 0.0196(15) 0.0233(18) 0.0212(17) -0.0002(13) -0.0016(13) -0.0052(13)
C21 0.0229(16) 0.0202(18) 0.0271(19) 0.0024(14) 0.0001(13) 0.0029(13)
C22 0.0269(18) 0.0201(18) 0.042(2) -0.0064(15) 0.0032(15) 0.0003(14)
C23 0.0302(18) 0.030(2) 0.029(2) -0.0069(15) -0.0033(14) -0.0105(15)
C24 0.0180(15) 0.0199(17) 0.0226(18) 0.0021(13) -0.0001(12) -0.0025(12)
C25 0.0167(14) 0.0158(16) 0.0160(16) -0.0034(12) -0.0019(11) -0.0074(11)
C26 0.0160(15) 0.0187(16) 0.0187(17) -0.0034(12) -0.0029(12) -0.0015(12)
C27 0.0165(15) 0.0234(18) 0.0242(18) -0.0077(13) 0.0054(12) -0.0065(13)
C28 0.0268(17) 0.0277(18) 0.0143(17) 0.0051(13) -0.0013(13) -0.0109(14)
C29 0.0197(15) 0.0209(17) 0.0187(17) 0.0017(12) -0.0052(12) -0.0040(12)
C30 0.0177(14) 0.0155(15) 0.0157(16) -0.0016(12) -0.0039(11) -0.0047(11)
C31 0.055(3) 0.046(3) 0.050(3) -0.009(2) -0.003(2) -0.017(2)
C32 0.048(2) 0.044(2) 0.045(3) -0.0054(19) 0.0033(18) -0.0156(19)
C33 0.038(2) 0.027(2) 0.046(2) -0.0070(16) 0.0060(16) -0.0119(16)
F1 0.0280(10) 0.0250(10) 0.0265(11) -0.0001(8) -0.0030(7) -0.0119(8)
F2 0.0404(11) 0.0420(13) 0.0462(13) -0.0138(10) -0.0030(9) -0.0241(10)
F3 0.0452(13) 0.0692(16) 0.0373(13) -0.0215(11) -0.0168(10) -0.0197(11)
F4 0.0463(12) 0.0533(14) 0.0227(11) -0.0005(9) -0.0137(9) -0.0047(10)
F5 0.0284(10) 0.0269(11) 0.0253(11) 0.0051(8) -0.0057(8) -0.0064(8)
F6 0.0237(10) 0.0320(11) 0.0316(11) -0.0044(8) -0.0119(8) 0.0019(8)
F7 0.0309(11) 0.0280(11) 0.0452(13) 0.0027(9) -0.0066(9) 0.0103(8)
F8 0.0524(13) 0.0226(12) 0.0658(16) -0.0190(10) -0.0058(11) 0.0070(10)
F9 0.0458(12) 0.0387(13) 0.0457(13) -0.0216(10) -0.0112(10) -0.0082(10)
F10 0.0222(9) 0.0275(10) 0.0284(11) -0.0026(8) -0.0111(7) -0.0051(7)
F11 0.0139(8) 0.0315(11) 0.0307(11) 0.0045(8) -0.0022(7) -0.0012(7)
F12 0.0191(9) 0.0454(13) 0.0293(11) 0.0020(9) 0.0090(7) -0.0069(8)
F13 0.0327(11) 0.0537(14) 0.0212(11) 0.0143(9) 0.0023(8) -0.0122(9)
F14 0.0229(9) 0.0421(12) 0.0292(11) 0.0169(9) -0.0066(8) -0.0044(8)

loop_
_atom_type_symbol
_atom_type_description
_atom_type_scat_dispersion_real
_atom_type_scat_dispersion_imag
_atom_type_scat_source
C C 0.0033 0.0016 'International Tables Vol C Tables 4.2.6.8 and 6.1.1.4'
H H 0.0000 0.0000 'International Tables Vol C Tables 4.2.6.8 and 6.1.1.4'
B B 0.0013 0.0007 'International Tables Vol C Tables 4.2.6.8 and 6.1.1.4'
N N 0.0061 0.0033 'International Tables Vol C Tables 4.2.6.8 and 6.1.1.4'
F F 0.0171 0.0103 'International Tables Vol C Tables 4.2.6.8 and 6.1.1.4'
P P 0.1023 0.0942 'International Tables Vol C Tables 4.2.6.8 and 6.1.1.4'

loop_
_geom_angle_atom_site_label_1
_geom_angle_atom_site_label_2
_geom_angle_atom_site_label_3
_geom_angle
_geom_angle_site_symmetry_1
N1 P1 C1 107.76(13) .
N1 P1 C4 103.43(13) .
C1 P1 C4 106.75(14) .
N1 P1 B1 110.97(13) .
C1 P1 B1 111.74(14) .
C4 P1 B1 115.60(14) .
N1 P2 C30 111.93(12) .
N1 P2 C7 109.50(13) .
C30 P2 C7 110.08(13) .
N1 P2 C10 108.80(14) .
C30 P2 C10 108.09(13) .
C7 P2 C10 108.35(13) .
P2 N1 P1 132.92(15) .
C13 B1 C19 114.7(2) .
C13 B1 C25 111.9(2) .
C19 B1 C25 103.9(2) .
C13 B1 P1 105.86(19) .
C19 B1 P1 110.8(2) .
C25 B1 P1 109.77(18) .
C3 C1 C2 112.4(3) .
C3 C1 P1 114.5(2) .
C2 C1 P1 113.4(2) .
C5 C4 C6 108.0(3) .
C5 C4 P1 111.5(2) .
C6 C4 P1 111.8(2) .
C8 C7 C9 111.0(3) .
C8 C7 P2 111.1(2) .
C9 C7 P2 108.8(2) .
C11 C10 C12 109.7(3) .
C11 C10 P2 110.36(19) .
C12 C10 P2 118.2(2) .
C18 C13 C14 112.9(3) .
C18 C13 B1 121.1(3) .
C14 C13 B1 125.6(2) .
F1 C14 C15 114.0(3) .
F1 C14 C13 121.7(3) .
C15 C14 C13 124.2(3) .
F2 C15 C16 119.9(3) .
F2 C15 C14 120.6(3) .
C16 C15 C14 119.5(3) .
F3 C16 C17 120.8(3) .
F3 C16 C15 120.2(3) .
C17 C16 C15 119.0(3) .
F4 C17 C16 119.5(3) .
F4 C17 C18 121.0(3) .
C16 C17 C18 119.5(3) .
F5 C18 C17 115.8(3) .
F5 C18 C13 119.4(3) .
C17 C18 C13 124.7(3) .
C20 C19 C24 111.7(3) .
C20 C19 B1 127.5(3) .
C24 C19 B1 120.4(2) .
F6 C20 C21 114.3(2) .
F6 C20 C19 121.5(3) .
C21 C20 C19 124.2(3) .
F7 C21 C22 119.6(3) .
F7 C21 C20 119.8(3) .
C22 C21 C20 120.6(3) .
F8 C22 C21 121.2(3) .
F8 C22 C23 120.3(3) .
C21 C22 C23 118.4(3) .
F9 C23 C24 121.2(3) .
F9 C23 C22 119.8(3) .
C24 C23 C22 119.0(3) .
F10 C24 C23 115.0(3) .
F10 C24 C19 119.1(3) .
C23 C24 C19 125.9(3) .
C26 C25 C30 114.7(2) .
C26 C25 B1 115.0(2) .
C30 C25 B1 130.2(2) .
F11 C26 C27 115.1(2) .
F11 C26 C25 119.7(2) .
C27 C26 C25 125.2(2) .
F12 C27 C28 119.4(3) .
F12 C27 C26 121.2(3) .
C28 C27 C26 119.4(3) .
F13 C28 C29 121.4(3) .
F13 C28 C27 120.8(3) .
C29 C28 C27 117.7(3) .
F14 C29 C28 116.3(2) .
F14 C29 C30 119.7(2) .
C28 C29 C30 123.9(3) .
C29 C30 C25 119.1(3) .
C29 C30 P2 117.9(2) .
C25 C30 P2 122.9(2) .
C31 C32 C33 114.1(3) .
C33 C33 C32 113.5(4) 2_476

loop_
_geom_bond_atom_site_label_1
_geom_bond_atom_site_label_2
_geom_bond_distance
_geom_bond_site_symmetry_2
P1 N1 1.607(2) .
P1 C1 1.848(3) .
P1 C4 1.857(3) .
P1 B1 2.047(3) .
P2 N1 1.570(2) .
P2 C30 1.811(3) .
P2 C7 1.821(3) .
P2 C10 1.834(3) .
B1 C13 1.651(4) .
B1 C19 1.658(4) .
B1 C25 1.661(4) .
C1 C3 1.527(4) .
C1 C2 1.529(4) .
C4 C5 1.522(4) .
C4 C6 1.528(4) .
C7 C8 1.522(4) .
C7 C9 1.526(4) .
C10 C11 1.529(4) .
C10 C12 1.531(4) .
C13 C18 1.386(4) .
C13 C14 1.387(4) .
C14 F1 1.350(3) .
C14 C15 1.382(4) .
C15 F2 1.347(4) .
C15 C16 1.367(5) .
C16 F3 1.346(4) .
C16 C17 1.367(5) .
C17 F4 1.349(4) .
C17 C18 1.372(4) .
C18 F5 1.354(3) .
C19 C20 1.390(4) .
C19 C24 1.396(4) .
C20 F6 1.354(3) .
C20 C21 1.386(4) .
C21 F7 1.350(3) .
C21 C22 1.361(5) .
C22 F8 1.344(4) .
C22 C23 1.377(4) .
C23 F9 1.348(4) .
C23 C24 1.375(4) .
C24 F10 1.362(3) .
C25 C26 1.390(4) .
C25 C30 1.426(4) .
C26 F11 1.355(3) .
C26 C27 1.375(4) .
C27 F12 1.342(3) .
C27 C28 1.373(4) .
C28 F13 1.341(3) .
C28 C29 1.367(4) .
C29 F14 1.357(3) .
C29 C30 1.392(4) .
C31 C32 1.506(5) .
C32 C33 1.530(5) .
C33 C33 1.503(7) 2_476

loop_
_geom_torsion_atom_site_label_1
_geom_torsion_atom_site_label_2
_geom_torsion_atom_site_label_3
_geom_torsion_atom_site_label_4
_geom_torsion
_geom_torsion_site_symmetry_4
C30 P2 N1 P1 -1.9(3) .
C7 P2 N1 P1 -124.3(2) .
C10 P2 N1 P1 117.5(2) .
C1 P1 N1 P2 115.6(2) .
C4 P1 N1 P2 -131.6(2) .
B1 P1 N1 P2 -7.1(3) .
N1 P1 B1 C13 -112.0(2) .
C1 P1 B1 C13 127.74(19) .
C4 P1 B1 C13 5.4(2) .
N1 P1 B1 C19 123.1(2) .
C1 P1 B1 C19 2.8(2) .
C4 P1 B1 C19 -119.6(2) .
N1 P1 B1 C25 8.9(2) .
C1 P1 B1 C25 -111.4(2) .
C4 P1 B1 C25 126.3(2) .
N1 P1 C1 C3 30.1(3) .
C4 P1 C1 C3 -80.4(3) .
B1 P1 C1 C3 152.3(2) .
N1 P1 C1 C2 160.9(2) .
C4 P1 C1 C2 50.4(3) .
B1 P1 C1 C2 -76.9(3) .
N1 P1 C4 C5 56.9(2) .
C1 P1 C4 C5 170.4(2) .
B1 P1 C4 C5 -64.6(2) .
N1 P1 C4 C6 -64.1(3) .
C1 P1 C4 C6 49.4(3) .
B1 P1 C4 C6 174.4(2) .
N1 P2 C7 C8 72.3(2) .
C30 P2 C7 C8 -51.2(3) .
C10 P2 C7 C8 -169.2(2) .
N1 P2 C7 C9 -50.1(2) .
C30 P2 C7 C9 -173.6(2) .
C10 P2 C7 C9 68.4(2) .
N1 P2 C10 C11 -86.4(2) .
C30 P2 C10 C11 35.4(2) .
C7 P2 C10 C11 154.7(2) .
N1 P2 C10 C12 146.3(2) .
C30 P2 C10 C12 -91.9(2) .
C7 P2 C10 C12 27.4(3) .
C19 B1 C13 C18 60.2(3) .
C25 B1 C13 C18 178.2(2) .
P1 B1 C13 C18 -62.3(3) .
C19 B1 C13 C14 -126.7(3) .
C25 B1 C13 C14 -8.7(4) .
P1 B1 C13 C14 110.8(3) .
C18 C13 C14 F1 177.4(2) .
B1 C13 C14 F1 3.8(4) .
C18 C13 C14 C15 -0.6(4) .
B1 C13 C14 C15 -174.2(3) .
F1 C14 C15 F2 1.5(4) .
C13 C14 C15 F2 179.6(2) .
F1 C14 C15 C16 -176.8(3) .
C13 C14 C15 C16 1.3(4) .
F2 C15 C16 F3 -0.5(4) .
C14 C15 C16 F3 177.8(3) .
F2 C15 C16 C17 -179.0(3) .
C14 C15 C16 C17 -0.7(5) .
F3 C16 C17 F4 -0.7(4) .
C15 C16 C17 F4 177.9(3) .
F3 C16 C17 C18 -179.1(3) .
C15 C16 C17 C18 -0.6(5) .
F4 C17 C18 F5 1.0(4) .
C16 C17 C18 F5 179.4(3) .
F4 C17 C18 C13 -177.0(3) .
C16 C17 C18 C13 1.4(5) .
C14 C13 C18 F5 -178.7(2) .
B1 C13 C18 F5 -4.8(4) .
C14 C13 C18 C17 -0.8(4) .
B1 C13 C18 C17 173.1(3) .
C13 B1 C19 C20 0.8(4) .
C25 B1 C19 C20 -121.6(3) .
P1 B1 C19 C20 120.6(3) .
C13 B1 C19 C24 173.0(2) .
C25 B1 C19 C24 50.6(3) .
P1 B1 C19 C24 -67.2(3) .
C24 C19 C20 F6 -173.4(2) .
B1 C19 C20 F6 -0.6(4) .
C24 C19 C20 C21 4.5(4) .
B1 C19 C20 C21 177.3(3) .
F6 C20 C21 F7 -5.2(4) .
C19 C20 C21 F7 176.8(3) .
F6 C20 C21 C22 173.6(3) .
C19 C20 C21 C22 -4.4(5) .
F7 C21 C22 F8 0.2(5) .
C20 C21 C22 F8 -178.5(3) .
F7 C21 C22 C23 179.4(3) .
C20 C21 C22 C23 0.6(5) .
F8 C22 C23 F9 0.9(5) .
C21 C22 C23 F9 -178.3(3) .
F8 C22 C23 C24 -178.5(3) .
C21 C22 C23 C24 2.3(5) .
F9 C23 C24 F10 1.0(4) .
C22 C23 C24 F10 -179.6(3) .
F9 C23 C24 C19 178.6(3) .
C22 C23 C24 C19 -2.0(5) .
C20 C19 C24 F10 176.2(2) .
B1 C19 C24 F10 2.8(4) .
C20 C19 C24 C23 -1.3(4) .
B1 C19 C24 C23 -174.7(3) .
C13 B1 C25 C26 -68.0(3) .
C19 B1 C25 C26 56.3(3) .
P1 B1 C25 C26 174.8(2) .
C13 B1 C25 C30 115.3(3) .
C19 B1 C25 C30 -120.4(3) .
P1 B1 C25 C30 -1.9(4) .
C30 C25 C26 F11 -177.0(2) .
B1 C25 C26 F11 5.7(4) .
C30 C25 C26 C27 0.1(4) .
B1 C25 C26 C27 -177.1(3) .
F11 C26 C27 F12 -1.1(4) .
C25 C26 C27 F12 -178.4(3) .
F11 C26 C27 C28 178.7(3) .
C25 C26 C27 C28 1.5(5) .
F12 C27 C28 F13 0.0(5) .
C26 C27 C28 F13 -179.9(3) .
F12 C27 C28 C29 177.8(3) .
C26 C27 C28 C29 -2.0(5) .
F13 C28 C29 F14 -0.8(4) .
C27 C28 C29 F14 -178.6(3) .
F13 C28 C29 C30 178.9(3) .
C27 C28 C29 C30 1.1(5) .
F14 C29 C30 C25 -179.8(3) .
C28 C29 C30 C25 0.5(5) .
F14 C29 C30 P2 3.9(4) .
C28 C29 C30 P2 -175.8(3) .
C26 C25 C30 C29 -1.0(4) .
B1 C25 C30 C29 175.7(3) .
C26 C25 C30 P2 175.0(2) .
B1 C25 C30 P2 -8.3(4) .
N1 P2 C30 C29 -173.2(2) .
C7 P2 C30 C29 -51.2(3) .
C10 P2 C30 C29 67.0(3) .
N1 P2 C30 C25 10.7(3) .
C7 P2 C30 C25 132.7(2) .
C10 P2 C30 C25 -109.1(3) .
C31 C32 C33 C33 180.0(4) 2_476
